data_7010597
loop_
_publ_author_name
'Yamamoto, Yasuhiro'
'Fukui, Yasushi'
'Matsubara, Katsuaki'
'Takeshima, Hiroya'
'Miyauchi, Fumiyoshi'
'Tanase, Tomoaki'
'Yamamoto, Gaku'

_publ_section_title
;
 Preparation and characterization of palladium and platinum complexes
 bearing 1,8-bis[(diphenylphosphino)methyl]naphthalene
;
_journal_issue 11
_journal_name_full 'Journal of the Chemical Society, Dalton Transactions'
_journal_page_first 1773
_journal_paper_doi 10.1039/b100860i
_journal_year 2001
_chemical_formula_moiety '[Pt2(1,8-dpmn)(MesNC)4](PF6)2'
_chemical_formula_sum 'C76 H74 F12 N4 P4 Pt2'
_chemical_formula_weight 1785.50
_space_group_IT_number 4
_symmetry_cell_setting monoclinic
_symmetry_Int_Tables_number 4
_symmetry_space_group_name_Hall 'P 2yb'
_symmetry_space_group_name_H-M 'P 1 21 1'
_audit_creation_date 'Thu Nov 16 17:13:06 2000'
_cell_angle_alpha 90.00(5)
_cell_angle_beta 108.1(1)
_cell_angle_gamma 90.0(1)
_cell_formula_units_Z 2
_cell_length_a 11.06(5)
_cell_length_b 25.823(10)
_cell_length_c 14.292(10)
_cell_measurement_reflns_used 25
_cell_measurement_temperature 300.2
_cell_measurement_theta_max 11.1
_cell_measurement_theta_min 7.7
_cell_volume 3880(18)
_computing_cell_refinement 'MSC/AFC Diffractometer Control'
_computing_data_collection 'MSC/AFC Diffractometer Control'
_computing_data_reduction 'teXsan Ver. 1.10'
_computing_publication_material 'teXsan Ver. 1.10'
_computing_structure_refinement 'teXsan Ver. 1.10'
_computing_structure_solution SIR92
_diffrn_measured_fraction_theta_full 1.9466
_diffrn_measured_fraction_theta_max 1.9466
_diffrn_measurement_device_type 'Rigaku AFC5S'
_diffrn_measurement_method \w-2\q
_diffrn_radiation_type 'Mo K\a'
_diffrn_radiation_wavelength 0.7107
_diffrn_reflns_av_R_equivalents 0.039
_diffrn_reflns_limit_h_max 0
_diffrn_reflns_limit_h_min -13
_diffrn_reflns_limit_k_max 30
_diffrn_reflns_limit_k_min -30
_diffrn_reflns_limit_l_max 16
_diffrn_reflns_limit_l_min -15
_diffrn_reflns_number 14429
_diffrn_reflns_theta_full 25.01
_diffrn_reflns_theta_max 25.01
_diffrn_standards_decay_% 5.01
_diffrn_standards_interval_count 150
_diffrn_standards_number 3
_exptl_absorpt_coefficient_mu 3.740
_exptl_absorpt_correction_T_max 0.473
_exptl_absorpt_correction_T_min 0.327
_exptl_absorpt_correction_type psi-scan
_exptl_absorpt_process_details '(North, Phillips & Mathews, 1968)'
_exptl_crystal_colour colorless
_exptl_crystal_density_diffrn 1.528
_exptl_crystal_density_method 'not measured'
_exptl_crystal_description prismatic
_exptl_crystal_size_max 0.500
_exptl_crystal_size_mid 0.300
_exptl_crystal_size_min 0.200
_refine_diff_density_max 1.35
_refine_diff_density_min -1.19
_refine_ls_extinction_method none
_refine_ls_goodness_of_fit_ref 1.402
_refine_ls_hydrogen_treatment noref
_refine_ls_number_parameters 411
_refine_ls_number_reflns 3887
_refine_ls_R_factor_gt 0.0778
_refine_ls_shift/su_max 0.4014
_refine_ls_structure_factor_coef Fsqd
_refine_ls_weighting_details 'w = 1/[\s^2^(Fo^2^) + (0.06000(Max(Fo^2^,0) + 2Fc^2^)/3)^2^]'
_refine_ls_weighting_scheme calc
_refine_ls_wR_factor_ref 0.1671
_reflns_number_gt 3887
_reflns_number_total 13638
_reflns_threshold_expression F^2^2.0\s(F^2^)
_cod_data_source_file b100860i.txt
_cod_data_source_block afc5s.xtl_master_file
_cod_original_cell_volume 3881(12)
_cod_original_formula_sum 'C76 H74 F12 N4 P4 Pt2 '
_cod_database_code 7010597

loop_
_symmetry_equiv_pos_as_xyz
x,y,z
-x,1/2+y,-z

loop_
_atom_site_label
_atom_site_type_symbol
_atom_site_fract_x
_atom_site_fract_y
_atom_site_fract_z
_atom_site_U_iso_or_equiv
_atom_site_adp_type
_atom_site_occupancy
_atom_site_calc_flag
_atom_site_refinement_flags
_atom_site_disorder_assembly
_atom_site_disorder_group
Pt(1) Pt 0.4291(1) 0.219(2) 0.26724(8) 0.0498(4) Uani 1.00 d . . .
Pt(2) Pt 0.3167(1) 0.283(2) 0.35545(8) 0.0421(3) Uani 1.00 d . . .
P(1) P 0.3052(7) 0.226(2) 0.4693(5) 0.048(2) Uani 1.00 d . . .
P(2) P 0.2038(8) 0.348(2) 0.4143(6) 0.049(2) Uani 1.00 d . . .
P(3) P 0.209(1) 0.103(2) 0.7480(8) 0.089(4) Uani 1.00 d . . .
P(4) P 0.134(2) -0.045(2) 1.195(1) 0.138(6) Uani 1.00 d . . .
F(1) F 0.199(3) 0.047(2) 0.702(2) 0.1862 Uiso 1.00 d G . .
F(2) F 0.177(3) 0.125(2) 0.643(1) 0.1862 Uiso 1.00 d G . .
F(3) F 0.352(2) 0.102(2) 0.753(2) 0.1862 Uiso 1.00 d G . .
F(4) F 0.224(3) 0.156(2) 0.790(2) 0.1862 Uiso 1.00 d G . .
F(5) F 0.247(3) 0.078(2) 0.849(1) 0.1862 Uiso 1.00 d G . .
F(6) F 0.071(2) 0.100(2) 0.740(2) 0.1862 Uiso 1.00 d G . .
F(7) F 0.179(4) -0.059(2) 1.304(3) 0.24(1) Uiso 1.00 d . . .
F(8) F 0.217(6) -0.090(3) 1.171(4) 0.29(2) Uiso 1.00 d . . .
F(9) F 0.261(3) -0.015(2) 1.205(2) 0.138(9) Uiso 1.00 d . . .
F(10) F 0.091(3) -0.036(2) 1.080(2) 0.16(1) Uiso 1.00 d . . .
F(11) F 0.058(4) 0.011(2) 1.200(3) 0.20(1) Uiso 1.00 d . . .
F(12) F 0.001(5) -0.078(3) 1.159(4) 0.26(2) Uiso 1.00 d . . .
N(1) N 0.552(3) 0.142(2) 0.167(2) 0.077(8) Uiso 1.00 d . . .
N(2) N 0.172(2) 0.211(2) 0.108(2) 0.059(6) Uiso 1.00 d . . .
N(3) N 0.681(2) 0.248(2) 0.431(2) 0.054(6) Uiso 1.00 d . . .
N(4) N 0.404(2) 0.363(2) 0.217(1) 0.033(5) Uiso 1.00 d . . .
C(1) C 0.510(4) 0.174(2) 0.194(3) 0.08(1) Uiso 1.00 d . . .
C(2) C 0.608(3) 0.108(2) 0.113(2) 0.061(8) Uiso 1.00 d . . .
C(3) C 0.597(4) 0.113(2) 0.018(3) 0.078(10) Uiso 1.00 d . . .
C(4) C 0.653(4) 0.078(2) -0.028(3) 0.10(1) Uiso 1.00 d . . .
C(5) C 0.720(4) 0.035(2) 0.034(3) 0.10(1) Uiso 1.00 d . . .
C(6) C 0.726(5) 0.032(3) 0.124(4) 0.13(1) Uiso 1.00 d . . .
C(7) C 0.687(4) 0.070(2) 0.173(3) 0.09(1) Uiso 1.00 d . . .
C(8) C 0.537(4) 0.158(2) -0.040(3) 0.09(1) Uiso 1.00 d . . .
C(9) C 0.778(5) -0.003(2) -0.031(4) 0.13(1) Uiso 1.00 d . . .
C(10) C 0.677(4) 0.059(2) 0.275(3) 0.084(10) Uiso 1.00 d . . .
C(11) C 0.272(3) 0.214(2) 0.175(2) 0.058(8) Uiso 1.00 d . . .
C(12) C 0.071(3) 0.199(2) 0.026(2) 0.070(9) Uiso 1.00 d . . .
C(13) C -0.033(4) 0.237(2) -0.025(3) 0.08(1) Uiso 1.00 d . . .
C(14) C -0.130(3) 0.226(2) -0.105(2) 0.077(9) Uiso 1.00 d . . .
C(15) C -0.139(4) 0.171(2) -0.129(3) 0.10(1) Uiso 1.00 d . . .
C(16) C -0.048(4) 0.138(2) -0.095(3) 0.10(1) Uiso 1.00 d . . .
C(17) C 0.055(4) 0.147(2) -0.011(3) 0.09(1) Uiso 1.00 d . . .
C(18) C -0.005(4) 0.292(3) 0.017(3) 0.12(1) Uiso 1.00 d . . .
C(19) C -0.254(3) 0.163(2) -0.228(2) 0.071(9) Uiso 1.00 d . . .
C(20) C 0.128(4) 0.106(3) 0.038(3) 0.11(1) Uiso 1.00 d . . .
C(21) C 0.587(3) 0.240(2) 0.372(2) 0.052(8) Uiso 1.00 d . . .
C(22) C 0.792(4) 0.257(2) 0.517(3) 0.09(1) Uiso 1.00 d . . .
C(23) C 0.863(3) 0.217(2) 0.567(2) 0.052(7) Uiso 1.00 d . . .
C(24) C 0.959(3) 0.230(2) 0.651(2) 0.074(9) Uiso 1.00 d . . .
C(25) C 0.976(3) 0.278(2) 0.679(2) 0.074(9) Uiso 1.00 d . . .
C(26) C 0.910(3) 0.317(2) 0.635(2) 0.055(8) Uiso 1.00 d . . .
C(27) C 0.805(3) 0.309(2) 0.543(2) 0.041(7) Uiso 1.00 d . . .
C(28) C 0.833(4) 0.162(2) 0.523(3) 0.10(1) Uiso 1.00 d . . .
C(29) C 1.086(3) 0.296(2) 0.779(2) 0.083(10) Uiso 1.00 d . . .
C(30) C 0.717(3) 0.350(2) 0.487(2) 0.063(8) Uiso 1.00 d . . .
C(31) C 0.365(3) 0.334(2) 0.264(2) 0.036(7) Uiso 1.00 d . . .
C(32) C 0.452(3) 0.390(2) 0.160(2) 0.058(8) Uiso 1.00 d . . .
C(33) C 0.454(3) 0.373(2) 0.064(2) 0.061(8) Uiso 1.00 d . . .
C(34) C 0.524(3) 0.408(2) 0.017(2) 0.065(8) Uiso 1.00 d . . .
C(35) C 0.560(3) 0.452(2) 0.044(2) 0.064(8) Uiso 1.00 d . . .
C(36) C 0.551(3) 0.470(2) 0.131(2) 0.058(8) Uiso 1.00 d . . .
C(37) C 0.493(4) 0.442(2) 0.192(3) 0.11(1) Uiso 1.00 d . . .
C(38) C 0.409(3) 0.318(2) 0.035(2) 0.076(9) Uiso 1.00 d . . .
C(39) C 0.644(4) 0.481(2) -0.005(3) 0.09(1) Uiso 1.00 d . . .
C(40) C 0.501(4) 0.462(2) 0.288(3) 0.10(1) Uiso 1.00 d . . .
C(41) C 0.378(3) 0.163(2) 0.467(2) 0.055(8) Uiso 1.00 d . . .
C(42) C 0.342(3) 0.136(2) 0.374(2) 0.068(10) Uiso 1.00 d . . .
C(43) C 0.407(3) 0.086(2) 0.378(2) 0.070(9) Uiso 1.00 d . . .
C(44) C 0.485(4) 0.070(2) 0.465(3) 0.09(1) Uiso 1.00 d . . .
C(45) C 0.519(4) 0.093(2) 0.549(3) 0.09(1) Uiso 1.00 d . . .
C(46) C 0.467(4) 0.144(2) 0.547(3) 0.10(1) Uiso 1.00 d . . .
C(47) C 0.390(3) 0.251(2) 0.598(2) 0.054(8) Uiso 1.00 d . . .
C(48) C 0.357(3) 0.238(2) 0.677(2) 0.078(10) Uiso 1.00 d . . .
C(49) C 0.425(3) 0.255(2) 0.766(2) 0.068(9) Uiso 1.00 d . . .
C(50) C 0.529(3) 0.288(2) 0.775(2) 0.070(8) Uiso 1.00 d . . .
C(51) C 0.567(3) 0.297(2) 0.695(2) 0.065(8) Uiso 1.00 d . . .
C(52) C 0.497(3) 0.284(2) 0.605(2) 0.058(7) Uiso 1.00 d . . .
C(53) C 0.142(3) 0.403(2) 0.322(2) 0.053(8) Uiso 1.00 d . . .
C(54) C 0.093(3) 0.392(2) 0.224(2) 0.065(8) Uiso 1.00 d . . .
C(55) C 0.034(4) 0.430(2) 0.157(3) 0.084(10) Uiso 1.00 d . . .
C(56) C 0.026(4) 0.475(2) 0.186(3) 0.10(1) Uiso 1.00 d . . .
C(57) C 0.066(4) 0.487(2) 0.278(3) 0.10(1) Uiso 1.00 d . . .
C(58) C 0.145(4) 0.455(2) 0.362(3) 0.084(10) Uiso 1.00 d . . .
C(59) C 0.295(3) 0.384(2) 0.533(2) 0.047(7) Uiso 1.00 d . . .
C(60) C 0.416(4) 0.401(2) 0.531(3) 0.10(1) Uiso 1.00 d . . .
C(61) C 0.486(3) 0.426(2) 0.618(2) 0.062(8) Uiso 1.00 d . . .
C(62) C 0.457(4) 0.428(2) 0.696(3) 0.09(1) Uiso 1.00 d . . .
C(63) C 0.339(4) 0.410(2) 0.695(3) 0.083(10) Uiso 1.00 d . . .
C(64) C 0.256(5) 0.384(2) 0.613(3) 0.11(2) Uani 1.00 d . . .
C(65) C 0.151(3) 0.210(2) 0.477(2) 0.068(9) Uiso 1.00 d . . .
C(66) C 0.055(3) 0.326(2) 0.444(2) 0.067(9) Uiso 1.00 d . . .
C(67) C 0.043(3) 0.206(2) 0.368(2) 0.053(8) Uiso 1.00 d . . .
C(68) C 0.031(3) 0.158(2) 0.327(2) 0.071(9) Uiso 1.00 d . . .
C(69) C -0.056(4) 0.147(2) 0.229(3) 0.10(1) Uiso 1.00 d . . .
C(70) C -0.121(4) 0.187(2) 0.185(3) 0.10(1) Uiso 1.00 d . . .
C(71) C -0.212(4) 0.271(2) 0.176(3) 0.11(1) Uiso 1.00 d . . .
C(72) C -0.221(4) 0.323(2) 0.200(3) 0.10(1) Uiso 1.00 d . . .
C(73) C -0.114(5) 0.337(2) 0.298(3) 0.12(1) Uiso 1.00 d . . .
C(74) C -0.030(3) 0.302(2) 0.355(2) 0.066(9) Uiso 1.00 d . . .
C(75) C -0.029(3) 0.249(2) 0.316(2) 0.069(9) Uiso 1.00 d . . .
C(76) C -0.127(3) 0.236(2) 0.219(2) 0.064(8) Uiso 1.00 d . . .
H(1) H 0.6500 0.0821 -0.1003 0.1251 Uiso 1.00 calc . . .
H(2) H 0.7727 0.0051 0.1501 0.1762 Uiso 1.00 calc . . .
H(3) H 0.5983 0.1813 -0.0610 0.0888 Uiso 1.00 calc . . .
H(4) H 0.4705 0.1517 -0.1002 0.0888 Uiso 1.00 calc . . .
H(5) H 0.4989 0.1844 -0.0049 0.0888 Uiso 1.00 calc . . .
H(6) H 0.7028 -0.0138 -0.0879 0.1545 Uiso 1.00 calc . . .
H(7) H 0.8286 0.0175 -0.0604 0.1545 Uiso 1.00 calc . . .
H(8) H 0.8139 -0.0285 0.0051 0.1545 Uiso 1.00 calc . . .
H(9) H 0.5942 0.0531 0.2762 0.0906 Uiso 1.00 calc . . .
H(10) H 0.7351 0.0353 0.3091 0.0906 Uiso 1.00 calc . . .
H(11) H 0.7021 0.0932 0.3164 0.0906 Uiso 1.00 calc . . .
H(12) H -0.1884 0.2564 -0.1400 0.0895 Uiso 1.00 calc . . .
H(13) H -0.0499 0.1058 -0.1340 0.1178 Uiso 1.00 calc . . .
H(14) H 0.0112 0.2953 0.0874 0.1450 Uiso 1.00 calc . . .
H(15) H 0.0794 0.3066 0.0097 0.1450 Uiso 1.00 calc . . .
H(16) H -0.0646 0.3183 -0.0141 0.1450 Uiso 1.00 calc . . .
H(17) H -0.3326 0.1783 -0.2240 0.0841 Uiso 1.00 calc . . .
H(18) H -0.2339 0.1840 -0.2803 0.0841 Uiso 1.00 calc . . .
H(19) H -0.2655 0.1296 -0.2478 0.0841 Uiso 1.00 calc . . .
H(20) H 0.0778 0.0806 0.0588 0.1222 Uiso 1.00 calc . . .
H(21) H 0.1676 0.0869 -0.0051 0.1222 Uiso 1.00 calc . . .
H(22) H 0.1969 0.1159 0.0946 0.1222 Uiso 1.00 calc . . .
H(23) H 1.0135 0.2044 0.6935 0.0878 Uiso 1.00 calc . . .
H(24) H 0.9341 0.3540 0.6598 0.0600 Uiso 1.00 calc . . .
H(25) H 0.7468 0.1524 0.5166 0.1116 Uiso 1.00 calc . . .
H(26) H 0.8455 0.1596 0.4606 0.1116 Uiso 1.00 calc . . .
H(27) H 0.8877 0.1370 0.5665 0.1116 Uiso 1.00 calc . . .
H(28) H 1.1366 0.2684 0.8120 0.0933 Uiso 1.00 calc . . .
H(29) H 1.1470 0.3215 0.7643 0.0933 Uiso 1.00 calc . . .
H(30) H 1.0531 0.3145 0.8245 0.0933 Uiso 1.00 calc . . .
H(31) H 0.7404 0.3865 0.5156 0.0793 Uiso 1.00 calc . . .
H(32) H 0.7185 0.3551 0.4192 0.0793 Uiso 1.00 calc . . .
H(33) H 0.6304 0.3466 0.4838 0.0793 Uiso 1.00 calc . . .
H(34) H 0.2876 0.1524 0.3113 0.0858 Uiso 1.00 calc . . .
H(35) H 0.3932 0.0692 0.3153 0.0838 Uiso 1.00 calc . . .
H(36) H 0.5186 0.0372 0.4653 0.1069 Uiso 1.00 calc . . .
H(37) H 0.5792 0.0806 0.6095 0.1164 Uiso 1.00 calc . . .
H(38) H 0.4916 0.1680 0.6065 0.1074 Uiso 1.00 calc . . .
H(39) H 0.2802 0.2177 0.6666 0.0892 Uiso 1.00 calc . . .
H(40) H 0.4038 0.2490 0.8271 0.0737 Uiso 1.00 calc . . .
H(41) H 0.5686 0.3085 0.8352 0.0817 Uiso 1.00 calc . . .
H(42) H 0.6492 0.3148 0.7040 0.0756 Uiso 1.00 calc . . .
H(43) H 0.5142 0.2979 0.5468 0.0674 Uiso 1.00 calc . . .
H(44) H 0.1092 0.3591 0.1978 0.0759 Uiso 1.00 calc . . .
H(45) H -0.0074 0.4233 0.0875 0.1050 Uiso 1.00 calc . . .
H(46) H -0.0094 0.5050 0.1367 0.1244 Uiso 1.00 calc . . .
H(47) H 0.0379 0.5229 0.2969 0.1176 Uiso 1.00 calc . . .
H(48) H 0.1842 0.4684 0.4312 0.1032 Uiso 1.00 calc . . .
H(49) H 0.4466 0.3996 0.4723 0.1065 Uiso 1.00 calc . . .
H(50) H 0.5666 0.4459 0.6210 0.0711 Uiso 1.00 calc . . .
H(51) H 0.5184 0.4449 0.7605 0.0995 Uiso 1.00 calc . . .
H(52) H 0.3172 0.4189 0.7552 0.0924 Uiso 1.00 calc . . .
H(53) H 0.1785 0.3689 0.6181 0.1179 Uiso 1.00 calc . . .
H(54) H 0.1542 0.1787 0.5099 0.0779 Uiso 1.00 calc . . .
H(55) H 0.1249 0.2371 0.5170 0.0779 Uiso 1.00 calc . . .
H(56) H 0.0753 0.3053 0.5000 0.0780 Uiso 1.00 calc . . .
H(57) H 0.0126 0.3584 0.4642 0.0780 Uiso 1.00 calc . . .
H(58) H 0.0800 0.1319 0.3659 0.0875 Uiso 1.00 calc . . .
H(59) H -0.0585 0.1166 0.1973 0.1167 Uiso 1.00 calc . . .
H(60) H -0.1767 0.1853 0.1166 0.1215 Uiso 1.00 calc . . .
H(61) H -0.2641 0.2615 0.1092 0.1448 Uiso 1.00 calc . . .
H(62) H -0.2838 0.3491 0.1608 0.1256 Uiso 1.00 calc . . .
H(63) H -0.1101 0.3753 0.3200 0.1420 Uiso 1.00 calc . . .
H(64) H 0.5448 0.3959 -0.0401 0.0737 Uiso 1.00 calc . . .
H(65) H 0.5852 0.5083 0.1515 0.0773 Uiso 1.00 calc . . .
H(66) H 0.3198 0.3172 0.0364 0.0861 Uiso 1.00 calc . . .
H(67) H 0.4091 0.3112 -0.0279 0.0861 Uiso 1.00 calc . . .
H(68) H 0.4562 0.2954 0.0823 0.0861 Uiso 1.00 calc . . .
H(69) H 0.7231 0.4666 0.0011 0.1033 Uiso 1.00 calc . . .
H(70) H 0.6022 0.4878 -0.0768 0.1033 Uiso 1.00 calc . . .
H(71) H 0.6648 0.5189 0.0189 0.1033 Uiso 1.00 calc . . .
H(72) H 0.5823 0.4695 0.3283 0.1347 Uiso 1.00 calc . . .
H(73) H 0.4545 0.4978 0.2797 0.1347 Uiso 1.00 calc . . .
H(74) H 0.4547 0.4418 0.3191 0.1347 Uiso 1.00 calc . . .

loop_
_atom_site_aniso_label
_atom_site_aniso_U_11
_atom_site_aniso_U_22
_atom_site_aniso_U_33
_atom_site_aniso_U_12
_atom_site_aniso_U_13
_atom_site_aniso_U_23
Pt(1) 0.0509(8) 0.0440(8) 0.0519(7) 0.0053(7) 0.0122(6) -0.0043(7)
Pt(2) 0.0466(7) 0.0376(6) 0.0409(6) -0.0009(7) 0.0117(5) 0.0031(7)
P(1) 0.056(5) 0.032(4) 0.054(4) -0.004(4) 0.012(3) 0.009(3)
P(2) 0.048(5) 0.045(5) 0.054(5) 0.009(3) 0.017(4) 0.000(4)
P(3) 0.090(8) 0.073(7) 0.092(7) 0.006(6) 0.009(6) 0.021(6)
P(4) 0.12(1) 0.18(2) 0.093(9) 0.01(1) 0.013(8) 0.053(10)
C(64) 0.24(5) 0.04(2) 0.07(2) -0.04(3) 0.06(3) -0.02(2)

loop_
_atom_type_symbol
_atom_type_description
_atom_type_scat_dispersion_real
_atom_type_scat_dispersion_imag
_atom_type_scat_source
C C 0.003 0.002
;International Tables for Crystallography
(1992, Vol. C, Tables 4.2.6.8 and 6.1.1.1)
;
H H 0.000 0.000
;International Tables for Crystallography
(1992, Vol. C, Table 6.1.1.2)
;
N N 0.006 0.003
;International Tables for Crystallography
(1992, Vol. C, Tables 4.2.6.8 and 6.1.1.1)
;
F F 0.017 0.010
;International Tables for Crystallography
(1992, Vol. C, Tables 4.2.6.8 and 6.1.1.1)
;
P P 0.102 0.094
;International Tables for Crystallography
(1992, Vol. C, Tables 4.2.6.8 and 6.1.1.1)
;
Pt Pt -1.703 8.390
;International Tables for Crystallography
(1992, Vol. C, Tables 4.2.6.8 and 6.1.1.1)
;

loop_
_geom_angle_atom_site_label_1
_geom_angle_atom_site_label_2
_geom_angle_atom_site_label_3
_geom_angle
_geom_angle_site_symmetry_1
_geom_angle_site_symmetry_2
_geom_angle_site_symmetry_3
_geom_angle_publ_flag
Pt(2) Pt(1) C(1) 176(1) . 1_555 1_555 yes
Pt(2) Pt(1) C(11) 84(1) . 1_555 1_555 yes
Pt(2) Pt(1) C(21) 84(1) . 1_555 1_555 yes
C(1) Pt(1) C(11) 93(1) . 1_555 1_555 yes
C(1) Pt(1) C(21) 97(1) . 1_555 1_555 yes
C(11) Pt(1) C(21) 167(2) . 1_555 1_555 yes
Pt(1) Pt(2) P(1) 94(1) . 1_555 1_555 yes
Pt(1) Pt(2) P(2) 171(1) . 1_555 1_555 yes
Pt(1) Pt(2) C(31) 80(1) . 1_555 1_555 yes
P(1) Pt(2) P(2) 93.2(10) . 1_555 1_555 yes
P(1) Pt(2) C(31) 168.7(8) . 1_555 1_555 yes
P(2) Pt(2) C(31) 92(1) . 1_555 1_555 yes
Pt(2) P(1) C(41) 116(1) . 1_555 1_555 yes
Pt(2) P(1) C(47) 110(2) . 1_555 1_555 yes
Pt(2) P(1) C(65) 117(1) . 1_555 1_555 yes
C(41) P(1) C(47) 103(1) . 1_555 1_555 yes
C(41) P(1) C(65) 103(2) . 1_555 1_555 yes
C(47) P(1) C(65) 102(1) . 1_555 1_555 yes
Pt(2) P(2) C(53) 113(1) . 1_555 1_555 yes
Pt(2) P(2) C(59) 117(1) . 1_555 1_555 yes
Pt(2) P(2) C(66) 116(2) . 1_555 1_555 yes
C(53) P(2) C(59) 102(2) . 1_555 1_555 yes
C(53) P(2) C(66) 103(1) . 1_555 1_555 yes
C(59) P(2) C(66) 101(1) . 1_555 1_555 yes
F(3) P(3) F(5) 88(1) . 1_555 1_555 yes
F(3) P(3) F(1) 86(2) . 1_555 1_555 yes
F(3) P(3) F(4) 90(2) . 1_555 1_555 yes
F(3) P(3) F(2) 88(1) . 1_555 1_555 yes
F(3) P(3) F(6) 176(3) . 1_555 1_555 yes
F(5) P(3) F(1) 88(2) . 1_555 1_555 yes
F(5) P(3) F(4) 92(2) . 1_555 1_555 yes
F(5) P(3) F(2) 175(3) . 1_555 1_555 yes
F(5) P(3) F(6) 91(2) . 1_555 1_555 yes
F(1) P(3) F(4) 176(2) . 1_555 1_555 yes
F(1) P(3) F(2) 87(2) . 1_555 1_555 yes
F(1) P(3) F(6) 89(2) . 1_555 1_555 yes
F(4) P(3) F(2) 91(3) . 1_555 1_555 yes
F(4) P(3) F(6) 93(2) . 1_555 1_555 yes
F(2) P(3) F(6) 91(1) . 1_555 1_555 yes
F(7) P(4) F(8) 91(3) . 1_555 1_555 yes
F(7) P(4) F(9) 91(2) . 1_555 1_555 yes
F(7) P(4) F(10) 175(4) . 1_555 1_555 yes
F(7) P(4) F(11) 98(2) . 1_555 1_555 yes
F(7) P(4) F(12) 100(3) . 1_555 1_555 yes
F(8) P(4) F(9) 79(3) . 1_555 1_555 yes
F(8) P(4) F(10) 84(2) . 1_555 1_555 yes
F(8) P(4) F(11) 165(3) . 1_555 1_555 yes
F(8) P(4) F(12) 94(3) . 1_555 1_555 yes
F(9) P(4) F(10) 89(2) . 1_555 1_555 yes
F(9) P(4) F(11) 90(3) . 1_555 1_555 yes
F(9) P(4) F(12) 167(2) . 1_555 1_555 yes
F(10) P(4) F(11) 85(2) . 1_555 1_555 yes
F(10) P(4) F(12) 78(2) . 1_555 1_555 yes
F(11) P(4) F(12) 92(2) . 1_555 1_555 yes
C(1) N(1) C(2) 166(4) . 1_555 1_555 yes
C(11) N(2) C(12) 167(4) . 1_555 1_555 yes
C(21) N(3) C(22) 171(3) . 1_555 1_555 yes
C(31) N(4) C(32) 172(4) . 1_555 1_555 yes
Pt(1) C(1) N(1) 165(4) . 1_555 1_555 yes
N(1) C(2) C(3) 124(4) . 1_555 1_555 yes
N(1) C(2) C(7) 112(3) . 1_555 1_555 yes
C(3) C(2) C(7) 122(4) . 1_555 1_555 yes
C(2) C(3) C(4) 120(4) . 1_555 1_555 yes
C(2) C(3) C(8) 123(4) . 1_555 1_555 yes
C(4) C(3) C(8) 115(3) . 1_555 1_555 yes
C(3) C(4) C(5) 115(4) . 1_555 1_555 yes
C(3) C(4) H(1) 122.0 . 1_555 1_555 no
C(5) C(4) H(1) 122.7 . 1_555 1_555 no
C(4) C(5) C(6) 120(5) . 1_555 1_555 yes
C(4) C(5) C(9) 109(4) . 1_555 1_555 yes
C(6) C(5) C(9) 129(5) . 1_555 1_555 yes
C(5) C(6) C(7) 124(5) . 1_555 1_555 yes
C(5) C(6) H(2) 108.0 . 1_555 1_555 no
C(7) C(6) H(2) 126.8 . 1_555 1_555 no
C(2) C(7) C(6) 115(3) . 1_555 1_555 yes
C(2) C(7) C(10) 119(4) . 1_555 1_555 yes
C(6) C(7) C(10) 119(4) . 1_555 1_555 yes
C(3) C(8) H(3) 114.1 . 1_555 1_555 no
C(3) C(8) H(4) 119.0 . 1_555 1_555 no
C(3) C(8) H(5) 115.7 . 1_555 1_555 no
H(3) C(8) H(4) 103.2 . 1_555 1_555 no
H(3) C(8) H(5) 98.4 . 1_555 1_555 no
H(4) C(8) H(5) 103.7 . 1_555 1_555 no
C(5) C(9) H(6) 105.1 . 1_555 1_555 no
C(5) C(9) H(7) 107.8 . 1_555 1_555 no
C(5) C(9) H(8) 108.8 . 1_555 1_555 no
H(6) C(9) H(7) 103.8 . 1_555 1_555 no
H(6) C(9) H(8) 113.1 . 1_555 1_555 no
H(7) C(9) H(8) 117.5 . 1_555 1_555 no
C(7) C(10) H(9) 113.7 . 1_555 1_555 no
C(7) C(10) H(10) 112.6 . 1_555 1_555 no
C(7) C(10) H(11) 107.5 . 1_555 1_555 no
H(9) C(10) H(10) 114.0 . 1_555 1_555 no
H(9) C(10) H(11) 102.9 . 1_555 1_555 no
H(10) C(10) H(11) 104.9 . 1_555 1_555 no
Pt(1) C(11) N(2) 175(2) . 1_555 1_555 yes
N(2) C(12) C(13) 123(4) . 1_555 1_555 yes
N(2) C(12) C(17) 120(3) . 1_555 1_555 yes
C(13) C(12) C(17) 115(3) . 1_555 1_555 yes
C(12) C(13) C(14) 124(4) . 1_555 1_555 yes
C(12) C(13) C(18) 111(3) . 1_555 1_555 yes
C(14) C(13) C(18) 122(4) . 1_555 1_555 yes
C(13) C(14) C(15) 112(4) . 1_555 1_555 yes
C(13) C(14) H(12) 118.2 . 1_555 1_555 no
C(15) C(14) H(12) 129.5 . 1_555 1_555 no
C(14) C(15) C(16) 124(4) . 1_555 1_555 yes
C(14) C(15) C(19) 107(3) . 1_555 1_555 yes
C(16) C(15) C(19) 124(4) . 1_555 1_555 yes
C(15) C(16) C(17) 122(5) . 1_555 1_555 yes
C(15) C(16) H(13) 117.4 . 1_555 1_555 no
C(17) C(16) H(13) 119.7 . 1_555 1_555 no
C(12) C(17) C(16) 117(4) . 1_555 1_555 yes
C(12) C(17) C(20) 122(3) . 1_555 1_555 yes
C(16) C(17) C(20) 119(5) . 1_555 1_555 yes
C(13) C(18) H(14) 116.1 . 1_555 1_555 no
C(13) C(18) H(15) 111.9 . 1_555 1_555 no
C(13) C(18) H(16) 116.3 . 1_555 1_555 no
H(14) C(18) H(15) 101.3 . 1_555 1_555 no
H(14) C(18) H(16) 107.6 . 1_555 1_555 no
H(15) C(18) H(16) 101.6 . 1_555 1_555 no
C(15) C(19) H(17) 112.4 . 1_555 1_555 no
C(15) C(19) H(18) 106.8 . 1_555 1_555 no
C(15) C(19) H(19) 113.3 . 1_555 1_555 no
H(17) C(19) H(18) 103.2 . 1_555 1_555 no
H(17) C(19) H(19) 111.7 . 1_555 1_555 no
H(18) C(19) H(19) 108.7 . 1_555 1_555 no
C(17) C(20) H(20) 112.1 . 1_555 1_555 no
C(17) C(20) H(21) 111.1 . 1_555 1_555 no
C(17) C(20) H(22) 113.7 . 1_555 1_555 no
H(20) C(20) H(21) 105.6 . 1_555 1_555 no
H(20) C(20) H(22) 108.3 . 1_555 1_555 no
H(21) C(20) H(22) 105.5 . 1_555 1_555 no
Pt(1) C(21) N(3) 175(4) . 1_555 1_555 yes
N(3) C(22) C(23) 121(4) . 1_555 1_555 yes
N(3) C(22) C(27) 111(3) . 1_555 1_555 yes
C(23) C(22) C(27) 127(3) . 1_555 1_555 yes
C(22) C(23) C(24) 115(4) . 1_555 1_555 yes
C(22) C(23) C(28) 117(2) . 1_555 1_555 yes
C(24) C(23) C(28) 126(3) . 1_555 1_555 yes
C(23) C(24) C(25) 119(4) . 1_555 1_555 yes
C(23) C(24) H(23) 122.6 . 1_555 1_555 no
C(25) C(24) H(23) 117.7 . 1_555 1_555 no
C(24) C(25) C(26) 126(3) . 1_555 1_555 yes
C(24) C(25) C(29) 122(3) . 1_555 1_555 yes
C(26) C(25) C(29) 111(4) . 1_555 1_555 yes
C(25) C(26) C(27) 119(4) . 1_555 1_555 yes
C(25) C(26) H(24) 120.7 . 1_555 1_555 no
C(27) C(26) H(24) 119.2 . 1_555 1_555 no
C(22) C(27) C(26) 111(3) . 1_555 1_555 yes
C(22) C(27) C(30) 123(2) . 1_555 1_555 yes
C(26) C(27) C(30) 124(3) . 1_555 1_555 yes
C(23) C(28) H(25) 111.1 . 1_555 1_555 no
C(23) C(28) H(26) 112.3 . 1_555 1_555 no
C(23) C(28) H(27) 109.5 . 1_555 1_555 no
H(25) C(28) H(26) 109.3 . 1_555 1_555 no
H(25) C(28) H(27) 106.5 . 1_555 1_555 no
H(26) C(28) H(27) 107.9 . 1_555 1_555 no
C(25) C(29) H(28) 112.7 . 1_555 1_555 no
C(25) C(29) H(29) 112.1 . 1_555 1_555 no
C(25) C(29) H(30) 113.3 . 1_555 1_555 no
H(28) C(29) H(29) 105.6 . 1_555 1_555 no
H(28) C(29) H(30) 108.5 . 1_555 1_555 no
H(29) C(29) H(30) 104.1 . 1_555 1_555 no
C(27) C(30) H(31) 114.3 . 1_555 1_555 no
C(27) C(30) H(32) 114.5 . 1_555 1_555 no
C(27) C(30) H(33) 116.4 . 1_555 1_555 no
H(31) C(30) H(32) 100.7 . 1_555 1_555 no
H(31) C(30) H(33) 103.1 . 1_555 1_555 no
H(32) C(30) H(33) 106.2 . 1_555 1_555 no
Pt(2) C(31) N(4) 173(2) . 1_555 1_555 yes
N(4) C(32) C(33) 123(4) . 1_555 1_555 yes
N(4) C(32) C(37) 116(3) . 1_555 1_555 yes
C(33) C(32) C(37) 119(3) . 1_555 1_555 yes
C(32) C(33) C(34) 114(3) . 1_555 1_555 yes
C(32) C(33) C(38) 116(3) . 1_555 1_555 yes
C(34) C(33) C(38) 127(3) . 1_555 1_555 yes
C(33) C(34) C(35) 125(3) . 1_555 1_555 yes
C(33) C(34) H(64) 119.1 . 1_555 1_555 no
C(35) C(34) H(64) 115.6 . 1_555 1_555 no
C(34) C(35) C(36) 119(4) . 1_555 1_555 yes
C(34) C(35) C(39) 118(3) . 1_555 1_555 yes
C(36) C(35) C(39) 119(4) . 1_555 1_555 yes
C(35) C(36) C(37) 125(4) . 1_555 1_555 yes
C(35) C(36) H(65) 116.2 . 1_555 1_555 no
C(37) C(36) H(65) 118.4 . 1_555 1_555 no
C(32) C(37) C(36) 114(4) . 1_555 1_555 yes
C(32) C(37) C(40) 123(4) . 1_555 1_555 yes
C(36) C(37) C(40) 120(4) . 1_555 1_555 yes
C(33) C(38) H(66) 104.3 . 1_555 1_555 no
C(33) C(38) H(67) 110.3 . 1_555 1_555 no
C(33) C(38) H(68) 109.0 . 1_555 1_555 no
H(66) C(38) H(67) 108.9 . 1_555 1_555 no
H(66) C(38) H(68) 107.6 . 1_555 1_555 no
H(67) C(38) H(68) 116.0 . 1_555 1_555 no
C(35) C(39) H(69) 117.8 . 1_555 1_555 no
C(35) C(39) H(70) 113.8 . 1_555 1_555 no
C(35) C(39) H(71) 114.4 . 1_555 1_555 no
H(69) C(39) H(70) 106.5 . 1_555 1_555 no
H(69) C(39) H(71) 103.9 . 1_555 1_555 no
H(70) C(39) H(71) 98.3 . 1_555 1_555 no
C(37) C(40) H(72) 115.0 . 1_555 1_555 no
C(37) C(40) H(73) 108.8 . 1_555 1_555 no
C(37) C(40) H(74) 111.7 . 1_555 1_555 no
H(72) C(40) H(73) 104.0 . 1_555 1_555 no
H(72) C(40) H(74) 113.2 . 1_555 1_555 no
H(73) C(40) H(74) 103.1 . 1_555 1_555 no
P(1) C(41) C(42) 116(2) . 1_555 1_555 yes
P(1) C(41) C(46) 121(3) . 1_555 1_555 yes
C(42) C(41) C(46) 121(4) . 1_555 1_555 yes
C(41) C(42) C(43) 112(2) . 1_555 1_555 yes
C(41) C(42) H(34) 122.1 . 1_555 1_555 no
C(43) C(42) H(34) 124.4 . 1_555 1_555 no
C(42) C(43) C(44) 119(3) . 1_555 1_555 yes
C(42) C(43) H(35) 114.9 . 1_555 1_555 no
C(44) C(43) H(35) 125.7 . 1_555 1_555 no
C(43) C(44) C(45) 129(5) . 1_555 1_555 yes
C(43) C(44) H(36) 115.5 . 1_555 1_555 no
C(45) C(44) H(36) 114.9 . 1_555 1_555 no
C(44) C(45) C(46) 114(3) . 1_555 1_555 yes
C(44) C(45) H(37) 127.4 . 1_555 1_555 no
C(46) C(45) H(37) 118.3 . 1_555 1_555 no
C(41) C(46) C(45) 122(4) . 1_555 1_555 yes
C(41) C(46) H(38) 115.1 . 1_555 1_555 no
C(45) C(46) H(38) 122.9 . 1_555 1_555 no
P(1) C(47) C(48) 123(3) . 1_555 1_555 yes
P(1) C(47) C(52) 114(2) . 1_555 1_555 yes
C(48) C(47) C(52) 122(2) . 1_555 1_555 yes
C(47) C(48) C(49) 119(3) . 1_555 1_555 yes
C(47) C(48) H(39) 117.8 . 1_555 1_555 no
C(49) C(48) H(39) 122.4 . 1_555 1_555 no
C(48) C(49) C(50) 119(3) . 1_555 1_555 yes
C(48) C(49) H(40) 124.3 . 1_555 1_555 no
C(50) C(49) H(40) 115.9 . 1_555 1_555 no
C(49) C(50) C(51) 119(3) . 1_555 1_555 yes
C(49) C(50) H(41) 122.1 . 1_555 1_555 no
C(51) C(50) H(41) 117.9 . 1_555 1_555 no
C(50) C(51) C(52) 122(3) . 1_555 1_555 yes
C(50) C(51) H(42) 118.9 . 1_555 1_555 no
C(52) C(51) H(42) 118.9 . 1_555 1_555 no
C(47) C(52) C(51) 116(3) . 1_555 1_555 yes
C(47) C(52) H(43) 122.6 . 1_555 1_555 no
C(51) C(52) H(43) 121.1 . 1_555 1_555 no
P(2) C(53) C(54) 119(3) . 1_555 1_555 yes
P(2) C(53) C(58) 116(2) . 1_555 1_555 yes
C(54) C(53) C(58) 124(3) . 1_555 1_555 yes
C(53) C(54) C(55) 120(4) . 1_555 1_555 yes
C(53) C(54) H(44) 121.8 . 1_555 1_555 no
C(55) C(54) H(44) 117.1 . 1_555 1_555 no
C(54) C(55) C(56) 119(3) . 1_555 1_555 yes
C(54) C(55) H(45) 123.8 . 1_555 1_555 no
C(56) C(55) H(45) 116.6 . 1_555 1_555 no
C(55) C(56) C(57) 121(5) . 1_555 1_555 yes
C(55) C(56) H(46) 120.8 . 1_555 1_555 no
C(57) C(56) H(46) 117.2 . 1_555 1_555 no
C(56) C(57) C(58) 128(5) . 1_555 1_555 yes
C(56) C(57) H(47) 115.9 . 1_555 1_555 no
C(58) C(57) H(47) 115.5 . 1_555 1_555 no
C(53) C(58) C(57) 104(3) . 1_555 1_555 yes
C(53) C(58) H(48) 130.9 . 1_555 1_555 no
C(57) C(58) H(48) 124.5 . 1_555 1_555 no
P(2) C(59) C(60) 111(2) . 1_555 1_555 yes
P(2) C(59) C(64) 121(3) . 1_555 1_555 yes
C(60) C(59) C(64) 125(3) . 1_555 1_555 yes
C(59) C(60) C(61) 113(3) . 1_555 1_555 yes
C(59) C(60) H(49) 124.9 . 1_555 1_555 no
C(61) C(60) H(49) 121.7 . 1_555 1_555 no
C(60) C(61) C(62) 125(4) . 1_555 1_555 yes
C(60) C(61) H(50) 120.4 . 1_555 1_555 no
C(62) C(61) H(50) 113.8 . 1_555 1_555 no
C(61) C(62) C(63) 118(3) . 1_555 1_555 yes
C(61) C(62) H(51) 121.2 . 1_555 1_555 no
C(63) C(62) H(51) 120.5 . 1_555 1_555 no
C(62) C(63) C(64) 122(4) . 1_555 1_555 yes
C(62) C(63) H(52) 113.0 . 1_555 1_555 no
C(64) C(63) H(52) 124.1 . 1_555 1_555 no
C(59) C(64) C(63) 113(4) . 1_555 1_555 yes
C(59) C(64) H(53) 127.0 . 1_555 1_555 no
C(63) C(64) H(53) 119.2 . 1_555 1_555 no
P(1) C(65) C(67) 112(2) . 1_555 1_555 yes
P(1) C(65) H(54) 110.5 . 1_555 1_555 no
P(1) C(65) H(55) 108.5 . 1_555 1_555 no
C(67) C(65) H(54) 109.8 . 1_555 1_555 no
C(67) C(65) H(55) 108.9 . 1_555 1_555 no
H(54) C(65) H(55) 106.3 . 1_555 1_555 no
P(2) C(66) C(74) 106(2) . 1_555 1_555 yes
P(2) C(66) H(56) 111.3 . 1_555 1_555 no
P(2) C(66) H(57) 107.9 . 1_555 1_555 no
C(74) C(66) H(56) 115.4 . 1_555 1_555 no
C(74) C(66) H(57) 111.3 . 1_555 1_555 no
H(56) C(66) H(57) 104.0 . 1_555 1_555 no
C(65) C(67) C(68) 113(3) . 1_555 1_555 yes
C(65) C(67) C(75) 124(3) . 1_555 1_555 yes
C(68) C(67) C(75) 121(2) . 1_555 1_555 yes
C(67) C(68) C(69) 122(4) . 1_555 1_555 yes
C(67) C(68) H(58) 115.9 . 1_555 1_555 no
C(69) C(68) H(58) 121.8 . 1_555 1_555 no
C(68) C(69) C(70) 113(4) . 1_555 1_555 yes
C(68) C(69) H(59) 123.6 . 1_555 1_555 no
C(70) C(69) H(59) 121.9 . 1_555 1_555 no
C(69) C(70) C(76) 130(3) . 1_555 1_555 yes
C(69) C(70) H(60) 121.0 . 1_555 1_555 no
C(76) C(70) H(60) 108.7 . 1_555 1_555 no
C(72) C(71) C(76) 129(3) . 1_555 1_555 yes
C(72) C(71) H(61) 115.0 . 1_555 1_555 no
C(76) C(71) H(61) 113.3 . 1_555 1_555 no
C(71) C(72) C(73) 111(4) . 1_555 1_555 yes
C(71) C(72) H(62) 126.5 . 1_555 1_555 no
C(73) C(72) H(62) 122.4 . 1_555 1_555 no
C(72) C(73) C(74) 123(5) . 1_555 1_555 yes
C(72) C(73) H(63) 116.7 . 1_555 1_555 no
C(74) C(73) H(63) 119.7 . 1_555 1_555 no
C(66) C(74) C(73) 111(4) . 1_555 1_555 yes
C(66) C(74) C(75) 129(3) . 1_555 1_555 yes
C(73) C(74) C(75) 118(3) . 1_555 1_555 yes
C(67) C(75) C(74) 126(2) . 1_555 1_555 yes
C(67) C(75) C(76) 114(3) . 1_555 1_555 yes
C(74) C(75) C(76) 118(3) . 1_555 1_555 yes
C(70) C(76) C(71) 125(3) . 1_555 1_555 yes
C(70) C(76) C(75) 116(3) . 1_555 1_555 yes
C(71) C(76) C(75) 118(4) . 1_555 1_555 yes

loop_
_geom_bond_atom_site_label_1
_geom_bond_atom_site_label_2
_geom_bond_distance
_geom_bond_site_symmetry_1
_geom_bond_site_symmetry_2
_geom_bond_publ_flag
Pt(1) Pt(2) 2.61(4) . . yes
Pt(1) C(1) 1.97(6) . . yes
Pt(1) C(11) 1.83(3) . . yes
Pt(1) C(21) 1.99(3) . . yes
Pt(2) P(1) 2.24(4) . . yes
Pt(2) P(2) 2.39(4) . . yes
Pt(2) C(31) 2.03(5) . . yes
P(1) C(41) 1.81(6) . . yes
P(1) C(47) 1.90(3) . . yes
P(1) C(65) 1.79(4) . . yes
P(2) C(53) 1.92(5) . . yes
P(2) C(59) 1.92(4) . . yes
P(2) C(66) 1.92(4) . . yes
P(3) F(3) 1.57(3) . . yes
P(3) F(5) 1.52(3) . . yes
P(3) F(1) 1.58(6) . . yes
P(3) F(4) 1.48(6) . . yes
P(3) F(2) 1.54(3) . . yes
P(3) F(6) 1.49(3) . . yes
P(4) F(7) 1.52(5) . . yes
P(4) F(8) 1.57(8) . . yes
P(4) F(9) 1.58(5) . . yes
P(4) F(10) 1.59(4) . . yes
P(4) F(11) 1.69(7) . . yes
P(4) F(12) 1.63(6) . . yes
N(1) C(1) 1.08(7) . . yes
N(1) C(2) 1.43(6) . . yes
N(2) C(11) 1.22(3) . . yes
N(2) C(12) 1.38(4) . . yes
N(3) C(21) 1.13(4) . . yes
N(3) C(22) 1.46(4) . . yes
N(4) C(31) 1.17(5) . . yes
N(4) C(32) 1.32(5) . . yes
C(2) C(3) 1.32(5) . . yes
C(2) C(7) 1.42(6) . . yes
C(3) C(4) 1.39(7) . . yes
C(3) C(8) 1.45(7) . . yes
C(4) C(5) 1.47(7) . . yes
C(4) H(1) 1.027 . . no
C(5) C(6) 1.27(8) . . yes
C(5) C(9) 1.61(8) . . yes
C(6) C(7) 1.35(8) . . yes
C(6) H(2) 0.876 . . no
C(7) C(10) 1.52(6) . . yes
C(8) H(3) 1.028 . . no
C(8) H(4) 0.950 . . no
C(8) H(5) 1.021 . . no
C(9) H(6) 1.007 . . no
C(9) H(7) 0.964 . . no
C(9) H(8) 0.849 . . no
C(10) H(9) 0.939 . . no
C(10) H(10) 0.910 . . no
C(10) H(11) 1.043 . . no
C(12) C(13) 1.51(6) . . yes
C(12) C(17) 1.43(8) . . yes
C(13) C(14) 1.33(5) . . yes
C(13) C(18) 1.54(8) . . yes
C(14) C(15) 1.47(8) . . yes
C(14) H(12) 1.036 . . no
C(15) C(16) 1.29(7) . . yes
C(15) C(19) 1.59(5) . . yes
C(16) C(17) 1.40(5) . . yes
C(16) H(13) 0.992 . . no
C(17) C(20) 1.40(8) . . yes
C(18) H(14) 0.963 . . no
C(18) H(15) 1.042 . . no
C(18) H(16) 0.959 . . no
C(19) H(17) 0.973 . . no
C(19) H(18) 1.006 . . no
C(19) H(19) 0.901 . . no
C(20) H(20) 0.957 . . no
C(20) H(21) 0.991 . . no
C(20) H(22) 0.957 . . no
C(22) C(23) 1.37(6) . . yes
C(22) C(27) 1.37(7) . . yes
C(23) C(24) 1.38(4) . . yes
C(23) C(28) 1.54(8) . . yes
C(24) C(25) 1.30(8) . . yes
C(24) H(23) 0.964 . . no
C(25) C(26) 1.28(6) . . yes
C(25) C(29) 1.63(4) . . yes
C(26) C(27) 1.48(3) . . yes
C(26) H(24) 1.033 . . no
C(27) C(30) 1.49(6) . . yes
C(28) H(25) 0.960 . . no
C(28) H(26) 0.943 . . no
C(28) H(27) 0.976 . . no
C(29) H(28) 0.946 . . no
C(29) H(29) 1.002 . . no
C(29) H(30) 0.966 . . no
C(30) H(31) 1.028 . . no
C(30) H(32) 0.987 . . no
C(30) H(33) 0.953 . . no
C(32) C(33) 1.44(5) . . yes
C(32) C(37) 1.45(7) . . yes
C(33) C(34) 1.47(6) . . yes
C(33) C(38) 1.53(7) . . yes
C(34) C(35) 1.24(7) . . yes
C(34) H(64) 0.961 . . no
C(35) C(36) 1.35(5) . . yes
C(35) C(39) 1.51(7) . . yes
C(36) C(37) 1.43(7) . . yes
C(36) H(65) 1.075 . . no
C(37) C(40) 1.44(7) . . yes
C(38) H(66) 0.999 . . no
C(38) H(67) 0.907 . . no
C(38) H(68) 0.922 . . no
C(39) H(69) 0.926 . . no
C(39) H(70) 1.009 . . no
C(39) H(71) 1.042 . . no
C(40) H(72) 0.923 . . no
C(40) H(73) 1.044 . . no
C(40) H(74) 0.935 . . no
C(41) C(42) 1.45(5) . . yes
C(41) C(46) 1.35(5) . . yes
C(42) C(43) 1.46(7) . . yes
C(42) H(34) 1.000 . . no
C(43) C(44) 1.34(5) . . yes
C(43) H(35) 0.973 . . no
C(44) C(45) 1.28(6) . . yes
C(44) H(36) 0.921 . . no
C(45) C(46) 1.44(8) . . yes
C(45) H(37) 0.965 . . no
C(46) H(38) 1.012 . . no
C(47) C(48) 1.33(5) . . yes
C(47) C(52) 1.44(6) . . yes
C(48) C(49) 1.35(5) . . yes
C(48) H(39) 0.964 . . no
C(49) C(50) 1.40(6) . . yes
C(49) H(40) 0.985 . . no
C(50) C(51) 1.35(5) . . yes
C(50) H(41) 0.990 . . no
C(51) C(52) 1.32(4) . . yes
C(51) H(42) 0.991 . . no
C(52) H(43) 0.980 . . no
C(53) C(54) 1.37(4) . . yes
C(53) C(58) 1.45(7) . . yes
C(54) C(55) 1.39(6) . . yes
C(54) H(44) 0.962 . . no
C(55) C(56) 1.25(8) . . yes
C(55) H(45) 0.966 . . no
C(56) C(57) 1.29(6) . . yes
C(56) H(46) 1.040 . . no
C(57) C(58) 1.49(6) . . yes
C(57) H(47) 1.043 . . no
C(58) H(48) 1.005 . . no
C(59) C(60) 1.42(6) . . yes
C(59) C(64) 1.34(6) . . yes
C(60) C(61) 1.40(5) . . yes
C(60) H(49) 0.997 . . no
C(61) C(62) 1.26(6) . . yes
C(61) H(50) 1.012 . . no
C(62) C(63) 1.38(6) . . yes
C(62) H(51) 1.048 . . no
C(63) C(64) 1.42(6) . . yes
C(63) H(52) 0.991 . . no
C(64) H(53) 0.962 . . no
C(65) C(67) 1.64(4) . . yes
C(65) H(54) 0.924 . . no
C(65) H(55) 1.014 . . no
C(66) C(74) 1.47(5) . . yes
C(66) H(56) 0.926 . . no
C(66) H(57) 1.041 . . no
C(67) C(68) 1.37(7) . . yes
C(67) C(75) 1.44(6) . . yes
C(68) C(69) 1.46(5) . . yes
C(68) H(58) 0.932 . . no
C(69) C(70) 1.31(7) . . yes
C(69) H(59) 0.901 . . no
C(70) C(76) 1.35(8) . . yes
C(70) H(60) 0.983 . . no
C(71) C(72) 1.39(9) . . yes
C(71) C(76) 1.32(7) . . yes
C(71) H(61) 0.980 . . no
C(72) C(73) 1.57(6) . . yes
C(72) H(62) 1.010 . . no
C(73) C(74) 1.38(7) . . yes
C(73) H(63) 1.028 . . no
C(74) C(75) 1.46(7) . . yes
C(75) C(76) 1.52(4) . . yes

loop_
_geom_contact_atom_site_label_1
_geom_contact_atom_site_label_2
_geom_contact_distance
_geom_contact_site_symmetry_1
_geom_contact_site_symmetry_2
_geom_contact_publ_flag
Pt(1) Pt(2) 2.61(4) . . ?
F(7) C(61) 3.55(6) . 2_647 ?
F(7) C(26) 3.56(8) . 2_647 ?
F(8) C(62) 3.54(7) . 2_647 ?
F(9) C(62) 3.34(6) . 2_647 ?
F(9) C(39) 3.34(6) . 2_646 ?
F(9) C(61) 3.49(5) . 2_647 ?
F(10) C(55) 3.35(5) . 2_546 ?
F(10) C(39) 3.44(6) . 2_646 ?
F(10) C(9) 3.44(6) . 1_456 ?
F(11) C(6) 3.53(7) . 1_456 ?
F(12) C(29) 3.58(8) . 2_647 ?
C(2) C(70) 3.51(6) . 1_655 ?
C(7) C(69) 3.36(7) . 1_655 ?
C(8) F(3) 3.35(5) . 1_554 ?
C(8) F(4) 3.55(5) . 1_554 ?
C(9) C(37) 3.47(7) . 2_645 ?
C(9) C(36) 3.54(6) . 2_645 ?
C(9) C(55) 3.59(8) . 2_645 ?
C(16) F(6) 3.20(6) . 1_554 ?
C(20) F(5) 3.42(6) . 1_554 ?
C(24) F(4) 3.55(5) . 1_655 ?
C(26) C(66) 3.56(5) . 1_655 ?
C(27) C(66) 3.49(5) . 1_655 ?
C(36) F(5) 3.53(6) . 2_656 ?
C(39) F(5) 3.32(7) . 2_656 ?
C(48) F(4) 3.27(6) . . ?
C(48) F(2) 3.48(7) . . ?
C(49) F(4) 3.48(6) . . ?
C(57) F(6) 3.28(7) . 2_556 ?
C(57) F(1) 3.41(6) . 2_556 ?
C(65) F(2) 3.18(6) . . ?

loop_
_geom_torsion_atom_site_label_1
_geom_torsion_atom_site_label_2
_geom_torsion_atom_site_label_3
_geom_torsion_atom_site_label_4
_geom_torsion
_geom_torsion_site_symmetry_1
_geom_torsion_site_symmetry_2
_geom_torsion_site_symmetry_3
_geom_torsion_site_symmetry_4
_geom_torsion_publ_flag
Pt(1) Pt(2) P(1) C(41) 3(1) 1_555 1_555 1_555 1_555 yes
Pt(1) Pt(2) P(1) C(47) 121(1) 1_555 1_555 1_555 1_555 yes
Pt(1) Pt(2) P(1) C(65) -120(2) 1_555 1_555 1_555 1_555 yes
Pt(1) Pt(2) P(2) C(53) -7(9) 1_555 1_555 1_555 1_555 yes
Pt(1) Pt(2) P(2) C(59) -127(8) 1_555 1_555 1_555 1_555 yes
Pt(1) Pt(2) P(2) C(66) 111(9) 1_555 1_555 1_555 1_555 yes
Pt(1) Pt(2) C(31) N(4) -74(33) 1_555 1_555 1_555 1_555 yes
Pt(1) C(1) N(1) C(2) 175(8) 1_555 1_555 1_555 1_555 yes
Pt(1) C(11) N(2) C(12) 56(69) 1_555 1_555 1_555 1_555 yes
Pt(1) C(21) N(3) C(22) -104(43) 1_555 1_555 1_555 1_555 yes
Pt(2) Pt(1) C(1) N(1) -153(25) 1_555 1_555 1_555 1_555 yes
Pt(2) Pt(1) C(11) N(2) 134(56) 1_555 1_555 1_555 1_555 yes
Pt(2) Pt(1) C(21) N(3) 158(42) 1_555 1_555 1_555 1_555 yes
Pt(2) P(1) C(41) C(42) -52(3) 1_555 1_555 1_555 1_555 yes
Pt(2) P(1) C(41) C(46) 124(3) 1_555 1_555 1_555 1_555 yes
Pt(2) P(1) C(47) C(48) 150(3) 1_555 1_555 1_555 1_555 yes
Pt(2) P(1) C(47) C(52) -31(3) 1_555 1_555 1_555 1_555 yes
Pt(2) P(1) C(65) C(67) 38(4) 1_555 1_555 1_555 1_555 yes
Pt(2) P(2) C(53) C(54) 39(3) 1_555 1_555 1_555 1_555 yes
Pt(2) P(2) C(53) C(58) -143(2) 1_555 1_555 1_555 1_555 yes
Pt(2) P(2) C(59) C(60) 47(4) 1_555 1_555 1_555 1_555 yes
Pt(2) P(2) C(59) C(64) -121(3) 1_555 1_555 1_555 1_555 yes
Pt(2) P(2) C(66) C(74) -56(3) 1_555 1_555 1_555 1_555 yes
Pt(2) C(31) N(4) C(32) 83(37) 1_555 1_555 1_555 1_555 yes
P(1) Pt(2) Pt(1) C(1) 155(32) 1_555 1_555 1_555 1_555 yes
P(1) Pt(2) Pt(1) C(11) 103(1) 1_555 1_555 1_555 1_555 yes
P(1) Pt(2) Pt(1) C(21) -82(1) 1_555 1_555 1_555 1_555 yes
P(1) Pt(2) P(2) C(53) -164(1) 1_555 1_555 1_555 1_555 yes
P(1) Pt(2) P(2) C(59) 76(2) 1_555 1_555 1_555 1_555 yes
P(1) Pt(2) P(2) C(66) -44(1) 1_555 1_555 1_555 1_555 yes
P(1) Pt(2) C(31) N(4) -9(41) 1_555 1_555 1_555 1_555 yes
P(1) C(41) C(42) C(43) 179(2) 1_555 1_555 1_555 1_555 yes
P(1) C(41) C(46) C(45) 175(3) 1_555 1_555 1_555 1_555 yes
P(1) C(47) C(48) C(49) 177(3) 1_555 1_555 1_555 1_555 yes
P(1) C(47) C(52) C(51) -172(3) 1_555 1_555 1_555 1_555 yes
P(1) C(65) C(67) C(68) 90(4) 1_555 1_555 1_555 1_555 yes
P(1) C(65) C(67) C(75) -86(4) 1_555 1_555 1_555 1_555 yes
P(2) Pt(2) Pt(1) C(1) 0(37) 1_555 1_555 1_555 1_555 yes
P(2) Pt(2) Pt(1) C(11) -53(9) 1_555 1_555 1_555 1_555 yes
P(2) Pt(2) Pt(1) C(21) 121(8) 1_555 1_555 1_555 1_555 yes
P(2) Pt(2) P(1) C(41) -179(1) 1_555 1_555 1_555 1_555 yes
P(2) Pt(2) P(1) C(47) -61(1) 1_555 1_555 1_555 1_555 yes
P(2) Pt(2) P(1) C(65) 55(2) 1_555 1_555 1_555 1_555 yes
P(2) Pt(2) C(31) N(4) 110(33) 1_555 1_555 1_555 1_555 yes
P(2) C(53) C(54) C(55) 172(3) 1_555 1_555 1_555 1_555 yes
P(2) C(53) C(58) C(57) -167(2) 1_555 1_555 1_555 1_555 yes
P(2) C(59) C(60) C(61) -177(3) 1_555 1_555 1_555 1_555 yes
P(2) C(59) C(64) C(63) 176(3) 1_555 1_555 1_555 1_555 yes
P(2) C(66) C(74) C(73) -92(4) 1_555 1_555 1_555 1_555 yes
P(2) C(66) C(74) C(75) 82(4) 1_555 1_555 1_555 1_555 yes
N(1) C(1) Pt(1) C(11) -101(14) 1_555 1_555 1_555 1_555 yes
N(1) C(1) Pt(1) C(21) 84(14) 1_555 1_555 1_555 1_555 yes
N(1) C(2) C(3) C(4) -178(4) 1_555 1_555 1_555 1_555 yes
N(1) C(2) C(3) C(8) 6(6) 1_555 1_555 1_555 1_555 yes
N(1) C(2) C(7) C(6) 169(4) 1_555 1_555 1_555 1_555 yes
N(1) C(2) C(7) C(10) 15(5) 1_555 1_555 1_555 1_555 yes
N(2) C(11) Pt(1) C(1) -42(56) 1_555 1_555 1_555 1_555 yes
N(2) C(11) Pt(1) C(21) 107(53) 1_555 1_555 1_555 1_555 yes
N(2) C(12) C(13) C(14) 178(4) 1_555 1_555 1_555 1_555 yes
N(2) C(12) C(13) C(18) 6(5) 1_555 1_555 1_555 1_555 yes
N(2) C(12) C(17) C(16) -179(4) 1_555 1_555 1_555 1_555 yes
N(2) C(12) C(17) C(20) 8(6) 1_555 1_555 1_555 1_555 yes
N(3) C(21) Pt(1) C(1) -24(42) 1_555 1_555 1_555 1_555 yes
N(3) C(21) Pt(1) C(11) -174(38) 1_555 1_555 1_555 1_555 yes
N(3) C(22) C(23) C(24) -175(3) 1_555 1_555 1_555 1_555 yes
N(3) C(22) C(23) C(28) 7(5) 1_555 1_555 1_555 1_555 yes
N(3) C(22) C(27) C(26) 175(3) 1_555 1_555 1_555 1_555 yes
N(3) C(22) C(27) C(30) 0(5) 1_555 1_555 1_555 1_555 yes
N(4) C(32) C(33) C(34) -173(3) 1_555 1_555 1_555 1_555 yes
N(4) C(32) C(33) C(38) -6(4) 1_555 1_555 1_555 1_555 yes
N(4) C(32) C(37) C(36) 176(3) 1_555 1_555 1_555 1_555 yes
N(4) C(32) C(37) C(40) 9(5) 1_555 1_555 1_555 1_555 yes
C(1) Pt(1) Pt(2) C(31) -34(32) 1_555 1_555 1_555 1_555 yes
C(1) N(1) C(2) C(3) -23(17) 1_555 1_555 1_555 1_555 yes
C(1) N(1) C(2) C(7) 151(14) 1_555 1_555 1_555 1_555 yes
C(2) C(3) C(4) C(5) 1(6) 1_555 1_555 1_555 1_555 yes
C(2) C(7) C(6) C(5) 16(7) 1_555 1_555 1_555 1_555 yes
C(3) C(2) C(7) C(6) -15(6) 1_555 1_555 1_555 1_555 yes
C(3) C(2) C(7) C(10) -168(4) 1_555 1_555 1_555 1_555 yes
C(3) C(4) C(5) C(6) 0(7) 1_555 1_555 1_555 1_555 yes
C(3) C(4) C(5) C(9) 179(4) 1_555 1_555 1_555 1_555 yes
C(4) C(3) C(2) C(7) 6(6) 1_555 1_555 1_555 1_555 yes
C(4) C(5) C(6) C(7) -8(8) 1_555 1_555 1_555 1_555 yes
C(5) C(4) C(3) C(8) 176(4) 1_555 1_555 1_555 1_555 yes
C(5) C(6) C(7) C(10) 169(4) 1_555 1_555 1_555 1_555 yes
C(7) C(2) C(3) C(8) -168(4) 1_555 1_555 1_555 1_555 yes
C(7) C(6) C(5) C(9) 171(4) 1_555 1_555 1_555 1_555 yes
C(11) Pt(1) Pt(2) C(31) -86(1) 1_555 1_555 1_555 1_555 yes
C(11) N(2) C(12) C(13) -157(17) 1_555 1_555 1_555 1_555 yes
C(11) N(2) C(12) C(17) 27(21) 1_555 1_555 1_555 1_555 yes
C(12) C(13) C(14) C(15) 10(6) 1_555 1_555 1_555 1_555 yes
C(12) C(17) C(16) C(15) -11(7) 1_555 1_555 1_555 1_555 yes
C(13) C(12) C(17) C(16) 4(6) 1_555 1_555 1_555 1_555 yes
C(13) C(12) C(17) C(20) -167(4) 1_555 1_555 1_555 1_555 yes
C(13) C(14) C(15) C(16) -16(6) 1_555 1_555 1_555 1_555 yes
C(13) C(14) C(15) C(19) -177(3) 1_555 1_555 1_555 1_555 yes
C(14) C(13) C(12) C(17) -5(6) 1_555 1_555 1_555 1_555 yes
C(14) C(15) C(16) C(17) 18(8) 1_555 1_555 1_555 1_555 yes
C(15) C(14) C(13) C(18) -178(4) 1_555 1_555 1_555 1_555 yes
C(15) C(16) C(17) C(20) 161(5) 1_555 1_555 1_555 1_555 yes
C(17) C(12) C(13) C(18) -177(3) 1_555 1_555 1_555 1_555 yes
C(17) C(16) C(15) C(19) 176(4) 1_555 1_555 1_555 1_555 yes
C(21) Pt(1) Pt(2) C(31) 87(1) 1_555 1_555 1_555 1_555 yes
C(21) N(3) C(22) C(23) 77(34) 1_555 1_555 1_555 1_555 yes
C(21) N(3) C(22) C(27) -97(34) 1_555 1_555 1_555 1_555 yes
C(22) C(23) C(24) C(25) 1(5) 1_555 1_555 1_555 1_555 yes
C(22) C(27) C(26) C(25) 0(5) 1_555 1_555 1_555 1_555 yes
C(23) C(22) C(27) C(26) 0(6) 1_555 1_555 1_555 1_555 yes
C(23) C(22) C(27) C(30) -175(3) 1_555 1_555 1_555 1_555 yes
C(23) C(24) C(25) C(26) 0(6) 1_555 1_555 1_555 1_555 yes
C(23) C(24) C(25) C(29) 178(3) 1_555 1_555 1_555 1_555 yes
C(24) C(23) C(22) C(27) -1(6) 1_555 1_555 1_555 1_555 yes
C(24) C(25) C(26) C(27) 0(6) 1_555 1_555 1_555 1_555 yes
C(25) C(24) C(23) C(28) 177(3) 1_555 1_555 1_555 1_555 yes
C(25) C(26) C(27) C(30) 176(3) 1_555 1_555 1_555 1_555 yes
C(27) C(22) C(23) C(28) -178(4) 1_555 1_555 1_555 1_555 yes
C(27) C(26) C(25) C(29) -179(3) 1_555 1_555 1_555 1_555 yes
C(31) Pt(2) P(1) C(41) -59(11) 1_555 1_555 1_555 1_555 yes
C(31) Pt(2) P(1) C(47) 58(11) 1_555 1_555 1_555 1_555 yes
C(31) Pt(2) P(1) C(65) 175(10) 1_555 1_555 1_555 1_555 yes
C(31) Pt(2) P(2) C(53) 25(1) 1_555 1_555 1_555 1_555 yes
C(31) Pt(2) P(2) C(59) -94(2) 1_555 1_555 1_555 1_555 yes
C(31) Pt(2) P(2) C(66) 145(1) 1_555 1_555 1_555 1_555 yes
C(31) N(4) C(32) C(33) 29(20) 1_555 1_555 1_555 1_555 yes
C(31) N(4) C(32) C(37) -156(17) 1_555 1_555 1_555 1_555 yes
C(32) C(33) C(34) C(35) -13(5) 1_555 1_555 1_555 1_555 yes
C(32) C(37) C(36) C(35) 5(5) 1_555 1_555 1_555 1_555 yes
C(33) C(32) C(37) C(36) -9(5) 1_555 1_555 1_555 1_555 yes
C(33) C(32) C(37) C(40) -176(3) 1_555 1_555 1_555 1_555 yes
C(33) C(34) C(35) C(36) 10(5) 1_555 1_555 1_555 1_555 yes
C(33) C(34) C(35) C(39) 173(3) 1_555 1_555 1_555 1_555 yes
C(34) C(33) C(32) C(37) 12(4) 1_555 1_555 1_555 1_555 yes
C(34) C(35) C(36) C(37) -6(5) 1_555 1_555 1_555 1_555 yes
C(35) C(34) C(33) C(38) -179(3) 1_555 1_555 1_555 1_555 yes
C(35) C(36) C(37) C(40) 173(3) 1_555 1_555 1_555 1_555 yes
C(37) C(32) C(33) C(38) 179(3) 1_555 1_555 1_555 1_555 yes
C(37) C(36) C(35) C(39) -168(3) 1_555 1_555 1_555 1_555 yes
C(41) P(1) C(47) C(48) -82(4) 1_555 1_555 1_555 1_555 yes
C(41) P(1) C(47) C(52) 94(3) 1_555 1_555 1_555 1_555 yes
C(41) P(1) C(65) C(67) -92(3) 1_555 1_555 1_555 1_555 yes
C(41) C(42) C(43) C(44) 3(5) 1_555 1_555 1_555 1_555 yes
C(41) C(46) C(45) C(44) 7(7) 1_555 1_555 1_555 1_555 yes
C(42) C(41) P(1) C(47) -174(3) 1_555 1_555 1_555 1_555 yes
C(42) C(41) P(1) C(65) 79(3) 1_555 1_555 1_555 1_555 yes
C(42) C(41) C(46) C(45) -7(7) 1_555 1_555 1_555 1_555 yes
C(42) C(43) C(44) C(45) -3(7) 1_555 1_555 1_555 1_555 yes
C(43) C(42) C(41) C(46) 2(5) 1_555 1_555 1_555 1_555 yes
C(43) C(44) C(45) C(46) -1(7) 1_555 1_555 1_555 1_555 yes
C(46) C(41) P(1) C(47) 2(4) 1_555 1_555 1_555 1_555 yes
C(46) C(41) P(1) C(65) -103(3) 1_555 1_555 1_555 1_555 yes
C(47) P(1) C(65) C(67) 160(3) 1_555 1_555 1_555 1_555 yes
C(47) C(48) C(49) C(50) 0(7) 1_555 1_555 1_555 1_555 yes
C(47) C(52) C(51) C(50) -10(7) 1_555 1_555 1_555 1_555 yes
C(48) C(47) P(1) C(65) 24(4) 1_555 1_555 1_555 1_555 yes
C(48) C(47) C(52) C(51) 5(6) 1_555 1_555 1_555 1_555 yes
C(48) C(49) C(50) C(51) -5(7) 1_555 1_555 1_555 1_555 yes
C(49) C(48) C(47) C(52) 0(7) 1_555 1_555 1_555 1_555 yes
C(49) C(50) C(51) C(52) 11(7) 1_555 1_555 1_555 1_555 yes
C(52) C(47) P(1) C(65) -157(3) 1_555 1_555 1_555 1_555 yes
C(53) P(2) C(59) C(60) -77(3) 1_555 1_555 1_555 1_555 yes
C(53) P(2) C(59) C(64) 113(4) 1_555 1_555 1_555 1_555 yes
C(53) P(2) C(66) C(74) 68(3) 1_555 1_555 1_555 1_555 yes
C(53) C(54) C(55) C(56) 0(6) 1_555 1_555 1_555 1_555 yes
C(53) C(58) C(57) C(56) -12(6) 1_555 1_555 1_555 1_555 yes
C(54) C(53) P(2) C(59) 167(2) 1_555 1_555 1_555 1_555 yes
C(54) C(53) P(2) C(66) -87(3) 1_555 1_555 1_555 1_555 yes
C(54) C(53) C(58) C(57) 8(5) 1_555 1_555 1_555 1_555 yes
C(54) C(55) C(56) C(57) -2(7) 1_555 1_555 1_555 1_555 yes
C(55) C(54) C(53) C(58) -4(5) 1_555 1_555 1_555 1_555 yes
C(55) C(56) C(57) C(58) 10(8) 1_555 1_555 1_555 1_555 yes
C(58) C(53) P(2) C(59) -15(3) 1_555 1_555 1_555 1_555 yes
C(58) C(53) P(2) C(66) 89(3) 1_555 1_555 1_555 1_555 yes
C(59) P(2) C(66) C(74) 174(3) 1_555 1_555 1_555 1_555 yes
C(59) C(60) C(61) C(62) 8(7) 1_555 1_555 1_555 1_555 yes
C(59) C(64) C(63) C(62) -7(7) 1_555 1_555 1_555 1_555 yes
C(60) C(59) P(2) C(66) 175(3) 1_555 1_555 1_555 1_555 yes
C(60) C(59) C(64) C(63) 9(7) 1_555 1_555 1_555 1_555 yes
C(60) C(61) C(62) C(63) -8(8) 1_555 1_555 1_555 1_555 yes
C(61) C(60) C(59) C(64) -9(7) 1_555 1_555 1_555 1_555 yes
C(61) C(62) C(63) C(64) 7(8) 1_555 1_555 1_555 1_555 yes
C(64) C(59) P(2) C(66) 6(4) 1_555 1_555 1_555 1_555 yes
C(65) C(67) C(68) C(69) -177(3) 1_555 1_555 1_555 1_555 yes
C(65) C(67) C(75) C(74) -7(6) 1_555 1_555 1_555 1_555 yes
C(65) C(67) C(75) C(76) -177(3) 1_555 1_555 1_555 1_555 yes
C(66) C(74) C(73) C(72) -176(4) 1_555 1_555 1_555 1_555 yes
C(66) C(74) C(75) C(67) 12(6) 1_555 1_555 1_555 1_555 yes
C(66) C(74) C(75) C(76) -178(3) 1_555 1_555 1_555 1_555 yes
C(67) C(68) C(69) C(70) 0(6) 1_555 1_555 1_555 1_555 yes
C(67) C(75) C(74) C(73) -173(4) 1_555 1_555 1_555 1_555 yes
C(67) C(75) C(76) C(70) -11(5) 1_555 1_555 1_555 1_555 yes
C(67) C(75) C(76) C(71) 167(4) 1_555 1_555 1_555 1_555 yes
C(68) C(67) C(75) C(74) 175(3) 1_555 1_555 1_555 1_555 yes
C(68) C(67) C(75) C(76) 6(5) 1_555 1_555 1_555 1_555 yes
C(68) C(69) C(70) C(76) -5(8) 1_555 1_555 1_555 1_555 yes
C(69) C(68) C(67) C(75) 0(6) 1_555 1_555 1_555 1_555 yes
C(69) C(70) C(76) C(71) -167(5) 1_555 1_555 1_555 1_555 yes
C(69) C(70) C(76) C(75) 12(7) 1_555 1_555 1_555 1_555 yes
C(70) C(76) C(71) C(72) -174(5) 1_555 1_555 1_555 1_555 yes
C(70) C(76) C(75) C(74) 178(3) 1_555 1_555 1_555 1_555 yes
C(71) C(72) C(73) C(74) -4(7) 1_555 1_555 1_555 1_555 yes
C(71) C(76) C(75) C(74) -2(5) 1_555 1_555 1_555 1_555 yes
C(72) C(71) C(76) C(75) 6(7) 1_555 1_555 1_555 1_555 yes
C(72) C(73) C(74) C(75) 7(7) 1_555 1_555 1_555 1_555 yes
C(73) C(72) C(71) C(76) -3(8) 1_555 1_555 1_555 1_555 yes
C(73) C(74) C(75) C(76) -4(5) 1_555 1_555 1_555 1_555 yes
